data_2211016
loop_
_publ_author_name
'Cai, Jin-Hua'
'Huang, Ying-Heng'
'Jiang, Yi-Min'
'Ng, Seik Weng'

_publ_section_title
;<i>catena</i>-Poly[[[(pyridine-<i>{\k</i>N})copper(II)]-\m-<i>N</i>-(3-carboxysalicylidene)glycinato-<i>{\k</i>}^4^<i>N</i>,<i>O</i>,<i>O</i>':<i>O</i>']
 monohydrate]
;
_journal_coeditor_code HB2157
_journal_issue 11
_journal_name_full 'Acta Crystallographica Section E'
_journal_page_first m2823
_journal_page_last m2825
_journal_paper_doi 10.1107/S1600536806040402
_journal_volume 62
_journal_year 2006
_chemical_formula_iupac '[Cu (C5 H5 N) (C10 H7 N O5)], H2 O'
_chemical_formula_moiety 'C15 H12 Cu N2 O5, H2 O'
_chemical_formula_sum 'C15 H14 Cu N2 O6'
_chemical_formula_weight 381.82
_chemical_name_systematic
;
<i>catena</i>-Poly[[(pyridine-<i>\k</i><i>N</i>)copper(II)]-\m-<i>N</i>-3-
carboxysalicylideneglycinato-
<i>\k</i>^4^<i>N</i>,<i>O</i>,<i>O</i>':<i>O</i>') hydrate]
;
_space_group_IT_number 14
_symmetry_cell_setting monoclinic
_symmetry_space_group_name_Hall '-P 2yn'
_symmetry_space_group_name_H-M 'P 1 21/n 1'
_atom_sites_solution_hydrogens geom
_atom_sites_solution_primary direct
_atom_sites_solution_secondary difmap
_audit_creation_method SHELXL-97
_cell_angle_alpha 90.00
_cell_angle_beta 104.819(5)
_cell_angle_gamma 90.00
_cell_formula_units_Z 4
_cell_length_a 10.6690(10)
_cell_length_b 7.3400(10)
_cell_length_c 19.851(2)
_cell_measurement_reflns_used 710
_cell_measurement_temperature 293(2)
_cell_measurement_theta_max 23.3
_cell_measurement_theta_min 3.3
_cell_volume 1502.8(3)
_computing_cell_refinement 'SAINT (Bruker, 1999)'
_computing_data_collection 'SMART (Bruker, 1999)'
_computing_data_reduction SAINT
_computing_molecular_graphics 'X-Seed (Barbour, 2001)'
_computing_publication_material SHELXL97
_computing_structure_refinement 'SHELXL97 (Sheldrick, 1997)'
_computing_structure_solution 'SHELXS97 (Sheldrick, 1997)'
_diffrn_ambient_temperature 293(2)
_diffrn_measured_fraction_theta_full 0.98
_diffrn_measured_fraction_theta_max 0.98
_diffrn_measurement_device_type 'Bruker SMART area-detector diffractometer'
_diffrn_measurement_method '\f and \w scans'
_diffrn_radiation_monochromator graphite
_diffrn_radiation_source 'fine-focus sealed tube'
_diffrn_radiation_type MoK\a
_diffrn_radiation_wavelength 0.71073
_diffrn_reflns_av_R_equivalents 0.0423
_diffrn_reflns_av_sigmaI/netI 0.0598
_diffrn_reflns_limit_h_max 11
_diffrn_reflns_limit_h_min -13
_diffrn_reflns_limit_k_max 9
_diffrn_reflns_limit_k_min -8
_diffrn_reflns_limit_l_max 25
_diffrn_reflns_limit_l_min -25
_diffrn_reflns_number 7250
_diffrn_reflns_theta_full 27.2
_diffrn_reflns_theta_max 27.2
_diffrn_reflns_theta_min 2.0
_diffrn_standards_decay_% 0
_diffrn_standards_interval_count 0
_diffrn_standards_interval_time 0
_diffrn_standards_number 0
_exptl_absorpt_coefficient_mu 1.489
_exptl_absorpt_correction_T_max 0.865
_exptl_absorpt_correction_T_min 0.755
_exptl_absorpt_correction_type multi-scan
_exptl_absorpt_process_details '(SADABS; Sheldrick, 1996)'
_exptl_crystal_colour Green
_exptl_crystal_density_diffrn 1.688
_exptl_crystal_density_method 'not measured'
_exptl_crystal_description Block
_exptl_crystal_F_000 780
_exptl_crystal_size_max 0.20
_exptl_crystal_size_mid 0.15
_exptl_crystal_size_min 0.10
_refine_diff_density_max 0.38
_refine_diff_density_min -0.30
_refine_ls_extinction_method none
_refine_ls_goodness_of_fit_ref 0.90
_refine_ls_hydrogen_treatment mixed
_refine_ls_matrix_type full
_refine_ls_number_parameters 236
_refine_ls_number_reflns 3298
_refine_ls_number_restraints 7
_refine_ls_restrained_S_all 0.90
_refine_ls_R_factor_all 0.059
_refine_ls_R_factor_gt 0.041
_refine_ls_shift/su_max 0.001
_refine_ls_shift/su_mean <0.001
_refine_ls_structure_factor_coef Fsqd
_refine_ls_weighting_details 'calc w=1/[\s^2^(Fo^2^)+(0.0475P)^2^] where P=(Fo^2^+2Fc^2^)/3'
_refine_ls_weighting_scheme calc
_refine_ls_wR_factor_gt 0.090
_refine_ls_wR_factor_ref 0.095
_reflns_number_gt 2355
_reflns_number_total 3298
_reflns_threshold_expression I>2\s(I)
_cod_data_source_file hb2157.cif
_cod_data_source_block I
_cod_depositor_comments
;
The following automatic conversions were performed:
'_exptl_absorpt_correction_type' value 'Multi-scan' changed to
'multi-scan' according to
'/home/saulius/struct/CIF-dictionaries/cif_core.dic' dictionary named
'cif_core.dic' version 2.4.1 from 2010-06-29.

Automatic conversion script
Id: cif_fix_enum 1527 2010-12-29 10:47:43Z saulius 

The following automatic conversions were performed:

'_exptl_absorpt_correction_type' value 'Multi-scan' changed to
'multi-scan' according to
/home/saulius/struct/CIF-dictionaries/cif_core.dic dictionary named
'cif_core.dic' version 2.4.1 from 2010-06-29.

Automatic conversion script
Id: cif_fix_values 1715 2011-07-08 13:25:40Z adriana 
;
_cod_original_sg_symbol_H-M 'P 21/n'
_cod_database_code 2211016
_cod_database_fobs_code 2211016

loop_
_symmetry_equiv_pos_as_xyz
'x, y, z'
'-x+1/2, y+1/2, -z+1/2'
'-x, -y, -z'
'x-1/2, -y-1/2, z-1/2'

loop_
_atom_site_type_symbol
_atom_site_label
_atom_site_fract_x
_atom_site_fract_y
_atom_site_fract_z
_atom_site_U_iso_or_equiv
_atom_site_adp_type
_atom_site_calc_flag
_atom_site_refinement_flags
_atom_site_occupancy
_atom_site_disorder_assembly
_atom_site_disorder_group
Cu Cu1 0.57399(3) 0.59218(5) 0.670989(17) 0.03724(13) Uani d . 1 . .
O O1 0.45198(19) 0.6895(3) 0.58779(9) 0.0430(5) Uani d . 1 . .
O O2 0.2225(2) 0.7800(4) 0.54397(13) 0.0737(8) Uani d D 1 . .
H H2 0.2958(18) 0.746(5) 0.5695(15) 0.067(12) Uiso d D 1 . .
O O3 0.1476(3) 0.8646(6) 0.43600(15) 0.1178(14) Uani d . 1 . .
O O4 0.69983(19) 0.4395(3) 0.73826(10) 0.0436(5) Uani d . 1 . .
O O5 0.90706(19) 0.3502(3) 0.76554(10) 0.0455(5) Uani d . 1 . .
O O1W -0.0707(7) 0.7722(18) 0.4799(5) 0.138(2) Uani d PD 0.50 A 1
H H1W1 0.002(5) 0.754(17) 0.470(5) 0.166 Uiso d PD 0.50 B 1
H H1W2 -0.056(10) 0.814(18) 0.521(3) 0.166 Uiso d PD 0.50 C 1
O O1W' -0.0593(7) 0.6017(17) 0.4661(6) 0.138(2) Uani d PD 0.50 D 2
H H1W3 -0.002(8) 0.637(16) 0.445(5) 0.166 Uiso d PD 0.50 E 2
H H1W4 -0.021(10) 0.548(19) 0.504(4) 0.166 Uiso d PD 0.50 F 2
N N1 0.7171(2) 0.6212(3) 0.62814(12) 0.0397(6) Uani d . 1 . .
N N2 0.4316(2) 0.5210(3) 0.71570(12) 0.0382(6) Uani d . 1 . .
C C1 0.2396(4) 0.8164(6) 0.48181(18) 0.0654(10) Uani d . 1 . .
C C2 0.3703(3) 0.7972(4) 0.47227(15) 0.0442(7) Uani d . 1 . .
C C3 0.3913(4) 0.8449(4) 0.40839(15) 0.0518(8) Uani d . 1 . .
H H3 0.3219 0.8848 0.3729 0.062 Uiso calc R 1 . .
C C4 0.5110(4) 0.8346(4) 0.39644(16) 0.0528(9) Uani d . 1 . .
H H4 0.5230 0.8658 0.3531 0.063 Uiso calc R 1 . .
C C5 0.6143(3) 0.7775(4) 0.44927(15) 0.0497(8) Uani d . 1 . .
H H5 0.6964 0.7720 0.4413 0.060 Uiso calc R 1 . .
C C6 0.5984(3) 0.7277(4) 0.51441(14) 0.0411(7) Uani d . 1 . .
C C7 0.4744(3) 0.7357(4) 0.52715(14) 0.0370(7) Uani d . 1 . .
C C8 0.7123(3) 0.6703(4) 0.56577(15) 0.0443(7) Uani d . 1 . .
H H8 0.7897 0.6686 0.5524 0.053 Uiso calc R 1 . .
C C9 0.8402(3) 0.5637(4) 0.67451(16) 0.0475(8) Uani d . 1 . .
H H9A 0.8888 0.6696 0.6959 0.057 Uiso calc R 1 . .
H H9B 0.8913 0.4997 0.6480 0.057 Uiso calc R 1 . .
C C10 0.8146(3) 0.4394(4) 0.73058(15) 0.0386(7) Uani d . 1 . .
C C11 0.3103(3) 0.4825(4) 0.68086(17) 0.0460(7) Uani d . 1 . .
H H11 0.2893 0.4840 0.6324 0.055 Uiso calc R 1 . .
C C12 0.2146(3) 0.4406(4) 0.7136(2) 0.0566(9) Uani d . 1 . .
H H12 0.1307 0.4157 0.6876 0.068 Uiso calc R 1 . .
C C13 0.2442(3) 0.4361(4) 0.7848(2) 0.0597(10) Uani d . 1 . .
H H13 0.1812 0.4080 0.8079 0.072 Uiso calc R 1 . .
C C14 0.3689(3) 0.4738(5) 0.82131(19) 0.0570(9) Uani d . 1 . .
H H14 0.3920 0.4705 0.8698 0.068 Uiso calc R 1 . .
C C15 0.4591(3) 0.5164(5) 0.78551(16) 0.0459(7) Uani d . 1 . .
H H15 0.5431 0.5433 0.8108 0.055 Uiso calc R 1 . .

loop_
_atom_site_aniso_label
_atom_site_aniso_U_11
_atom_site_aniso_U_22
_atom_site_aniso_U_33
_atom_site_aniso_U_12
_atom_site_aniso_U_13
_atom_site_aniso_U_23
Cu1 0.0334(2) 0.0443(2) 0.0346(2) 0.00210(16) 0.00957(14) 0.00349(16)
O1 0.0418(12) 0.0522(13) 0.0345(10) 0.0023(10) 0.0091(9) 0.0033(9)
O2 0.0472(15) 0.119(2) 0.0530(15) 0.0159(15) 0.0098(13) 0.0206(15)
O3 0.0536(18) 0.224(4) 0.0670(18) 0.020(2) -0.0013(15) 0.055(2)
O4 0.0363(11) 0.0555(14) 0.0403(11) 0.0050(9) 0.0119(9) 0.0113(9)
O5 0.0403(12) 0.0455(13) 0.0485(12) 0.0079(9) 0.0075(10) 0.0085(10)
O1W 0.087(3) 0.162(7) 0.168(6) -0.014(5) 0.039(3) 0.013(7)
O1W' 0.087(3) 0.162(7) 0.168(6) -0.014(5) 0.039(3) 0.013(7)
N1 0.0381(14) 0.0420(15) 0.0412(14) 0.0051(11) 0.0145(11) 0.0070(11)
N2 0.0340(13) 0.0387(14) 0.0425(14) -0.0002(11) 0.0109(11) -0.0003(11)
C1 0.052(2) 0.089(3) 0.048(2) 0.000(2) 0.0011(18) 0.010(2)
C2 0.0479(18) 0.0426(18) 0.0387(16) -0.0022(14) 0.0050(14) -0.0034(14)
C3 0.069(2) 0.0456(19) 0.0335(16) 0.0014(17) 0.0003(16) 0.0021(14)
C4 0.078(2) 0.047(2) 0.0359(17) 0.0063(17) 0.0204(17) 0.0043(14)
C5 0.068(2) 0.0398(18) 0.0467(18) 0.0062(16) 0.0255(17) 0.0028(15)
C6 0.057(2) 0.0314(16) 0.0366(15) 0.0048(13) 0.0156(14) 0.0015(13)
C7 0.0503(18) 0.0288(15) 0.0315(14) -0.0031(13) 0.0097(13) -0.0042(12)
C8 0.0492(18) 0.0408(18) 0.0493(18) 0.0040(14) 0.0243(15) 0.0036(14)
C9 0.0378(17) 0.059(2) 0.0474(18) 0.0081(14) 0.0136(14) 0.0118(15)
C10 0.0431(17) 0.0359(17) 0.0366(15) -0.0002(13) 0.0101(13) -0.0054(12)
C11 0.0444(18) 0.0411(18) 0.0516(19) -0.0009(15) 0.0106(15) -0.0025(15)
C12 0.0343(18) 0.047(2) 0.089(3) -0.0048(14) 0.0166(18) -0.0016(18)
C13 0.056(2) 0.049(2) 0.086(3) -0.0008(16) 0.041(2) 0.0056(19)
C14 0.064(2) 0.060(2) 0.054(2) -0.0005(18) 0.0287(18) 0.0049(17)
C15 0.0468(19) 0.0497(19) 0.0420(17) -0.0035(15) 0.0130(15) 0.0010(15)

loop_
_atom_type_symbol
_atom_type_description
_atom_type_scat_dispersion_real
_atom_type_scat_dispersion_imag
_atom_type_scat_source
C C 0.0033 0.0016 'International Tables Vol C Tables 4.2.6.8 and 6.1.1.4'
H H 0.0000 0.0000 'International Tables Vol C Tables 4.2.6.8 and 6.1.1.4'
N N 0.0061 0.0033 'International Tables Vol C Tables 4.2.6.8 and 6.1.1.4'
O O 0.0106 0.0060 'International Tables Vol C Tables 4.2.6.8 and 6.1.1.4'
Cu Cu 0.3201 1.2651 'International Tables Vol C Tables 4.2.6.8 and 6.1.1.4'

loop_
_geom_angle_atom_site_label_1
_geom_angle_atom_site_label_2
_geom_angle_atom_site_label_3
_geom_angle_site_symmetry_1
_geom_angle_site_symmetry_3
_geom_angle
_geom_angle_publ_flag
O1 Cu1 O4 . . 164.80(10) yes
O1 Cu1 O5 . 2_656 96.30(10) yes
O1 Cu1 N1 . . 91.00(10) yes
O1 Cu1 N2 . . 93.00(10) yes
O4 Cu1 O5 . 2_656 98.60(10) yes
O4 Cu1 N1 . . 83.30(10) yes
O4 Cu1 N2 . . 90.80(10) yes
O5 Cu1 N1 2_656 . 100.60(10) yes
O5 Cu1 N2 2_656 . 86.70(10) yes
N1 Cu1 N2 . . 171.20(10) yes
C7 O1 Cu1 . . 128.5(2) ?
C1 O2 H2 . . 107(2) ?
C10 O4 Cu1 . . 115.25(18) ?
C10 O5 Cu1 . 2_646 134.6(2) ?
H1W1 O1W H1W2 . . 108.8(18) ?
H1W3 O1W' H1W4 . . 108.8(18) ?
C8 N1 C9 . . 120.0(3) ?
C8 N1 Cu1 . . 127.9(2) ?
C9 N1 Cu1 . . 111.94(18) ?
C11 N2 C15 . . 117.2(3) ?
C11 N2 Cu1 . . 124.6(2) ?
C15 N2 Cu1 . . 118.1(2) ?
O3 C1 O2 . . 118.8(4) ?
O3 C1 C2 . . 123.3(3) ?
O2 C1 C2 . . 117.8(3) ?
C3 C2 C7 . . 120.3(3) ?
C3 C2 C1 . . 118.5(3) ?
C7 C2 C1 . . 121.2(3) ?
C4 C3 C2 . . 121.6(3) ?
C4 C3 H3 . . 119.2 ?
C2 C3 H3 . . 119.2 ?
C3 C4 C5 . . 119.2(3) ?
C3 C4 H4 . . 120.4 ?
C5 C4 H4 . . 120.4 ?
C4 C5 C6 . . 121.5(3) ?
C4 C5 H5 . . 119.3 ?
C6 C5 H5 . . 119.3 ?
C5 C6 C7 . . 119.8(3) ?
C5 C6 C8 . . 117.0(3) ?
C7 C6 C8 . . 123.2(3) ?
O1 C7 C6 . . 123.1(3) ?
O1 C7 C2 . . 119.4(3) ?
C6 C7 C2 . . 117.6(3) ?
N1 C8 C6 . . 126.0(3) ?
N1 C8 H8 . . 117.0 ?
C6 C8 H8 . . 117.0 ?
N1 C9 C10 . . 109.6(2) ?
N1 C9 H9A . . 109.8 ?
C10 C9 H9A . . 109.8 ?
N1 C9 H9B . . 109.8 ?
C10 C9 H9B . . 109.8 ?
H9A C9 H9B . . 108.2 ?
O5 C10 O4 . . 125.9(3) ?
O5 C10 C9 . . 117.5(3) ?
O4 C10 C9 . . 116.6(3) ?
N2 C11 C12 . . 122.8(3) ?
N2 C11 H11 . . 118.6 ?
C12 C11 H11 . . 118.6 ?
C13 C12 C11 . . 119.3(3) ?
C13 C12 H12 . . 120.4 ?
C11 C12 H12 . . 120.4 ?
C12 C13 C14 . . 118.6(3) ?
C12 C13 H13 . . 120.7 ?
C14 C13 H13 . . 120.7 ?
C15 C14 C13 . . 119.1(3) ?
C15 C14 H14 . . 120.4 ?
C13 C14 H14 . . 120.4 ?
N2 C15 C14 . . 123.0(3) ?
N2 C15 H15 . . 118.5 ?
C14 C15 H15 . . 118.5 ?

loop_
_geom_bond_atom_site_label_1
_geom_bond_atom_site_label_2
_geom_bond_site_symmetry_2
_geom_bond_distance
_geom_bond_publ_flag
Cu1 O1 . 1.958(2) yes
Cu1 O4 . 1.981(2) yes
Cu1 O5 2_656 2.255(2) yes
Cu1 N1 . 1.940(2) yes
Cu1 N2 . 2.015(2) yes
O1 C7 . 1.330(3) ?
O2 C1 . 1.320(4) ?
O2 H2 . 0.854(10) ?
O3 C1 . 1.208(4) ?
O4 C10 . 1.273(3) ?
O5 C10 . 1.238(3) ?
O5 Cu1 2_646 2.255(2) ?
O1W H1W1 . 0.856(10) ?
O1W H1W2 . 0.853(10) ?
O1W' H1W3 . 0.854(10) ?
O1W' H1W4 . 0.854(10) ?
N1 C8 . 1.278(3) ?
N1 C9 . 1.460(4) ?
N2 C11 . 1.333(3) ?
N2 C15 . 1.342(4) ?
C1 C2 . 1.461(5) ?
C2 C3 . 1.388(4) ?
C2 C7 . 1.416(4) ?
C3 C4 . 1.359(5) ?
C3 H3 . 0.9300 ?
C4 C5 . 1.378(4) ?
C4 H4 . 0.9300 ?
C5 C6 . 1.395(4) ?
C5 H5 . 0.9300 ?
C6 C7 . 1.410(4) ?
C6 C8 . 1.435(4) ?
C8 H8 . 0.9300 ?
C9 C10 . 1.517(4) ?
C9 H9A . 0.9700 ?
C9 H9B . 0.9700 ?
C11 C12 . 1.378(5) ?
C11 H11 . 0.9300 ?
C12 C13 . 1.367(5) ?
C12 H12 . 0.9300 ?
C13 C14 . 1.371(5) ?
C13 H13 . 0.9300 ?
C14 C15 . 1.370(4) ?
C14 H14 . 0.9300 ?
C15 H15 . 0.9300 ?

loop_
_geom_hbond_atom_site_label_D
_geom_hbond_atom_site_label_H
_geom_hbond_atom_site_label_A
_geom_hbond_distance_DH
_geom_hbond_distance_HA
_geom_hbond_distance_DA
_geom_hbond_angle_DHA
_geom_hbond_publ_flag
O2 H2 O1 0.850(10) 1.66(2) 2.471(3) 156(3) yes
O1w H1w1 O3 0.860(10) 2.02(7) 2.770(10) 146(12) yes
O1w' H1w3 O3 0.850(10) 2.36(7) 3.100(10) 146(11) yes

loop_
_geom_torsion_atom_site_label_1
_geom_torsion_atom_site_label_2
_geom_torsion_atom_site_label_3
_geom_torsion_atom_site_label_4
_geom_torsion_site_symmetry_1
_geom_torsion
N1 Cu1 O1 C7 . 4.9(2)
O4 Cu1 O1 C7 . -63.1(4)
N2 Cu1 O1 C7 . -167.3(2)
O5 Cu1 O1 C7 2_656 105.8(2)
N1 Cu1 O4 C10 . 6.5(2)
O1 Cu1 O4 C10 . 75.5(4)
N2 Cu1 O4 C10 . 180.0(2)
O5 Cu1 O4 C10 2_656 -93.3(2)
O1 Cu1 N1 C8 . -5.8(3)
O4 Cu1 N1 C8 . 160.0(3)
O5 Cu1 N1 C8 2_656 -102.4(3)
O1 Cu1 N1 C9 . 179.3(2)
O4 Cu1 N1 C9 . -14.9(2)
O5 Cu1 N1 C9 2_656 82.7(2)
O1 Cu1 N2 C11 . 26.0(3)
O4 Cu1 N2 C11 . -139.2(2)
O5 Cu1 N2 C11 2_656 122.2(2)
O1 Cu1 N2 C15 . -152.1(2)
O4 Cu1 N2 C15 . 42.6(2)
O5 Cu1 N2 C15 2_656 -56.0(2)
O3 C1 C2 C3 . 3.1(6)
O2 C1 C2 C3 . -176.4(3)
O3 C1 C2 C7 . -178.4(4)
O2 C1 C2 C7 . 2.1(5)
C7 C2 C3 C4 . -0.1(5)
C1 C2 C3 C4 . 178.4(3)
C2 C3 C4 C5 . -0.8(5)
C3 C4 C5 C6 . 0.9(5)
C4 C5 C6 C7 . -0.1(5)
C4 C5 C6 C8 . -180.0(3)
Cu1 O1 C7 C6 . -2.9(4)
Cu1 O1 C7 C2 . 177.5(2)
C5 C6 C7 O1 . 179.6(3)
C8 C6 C7 O1 . -0.5(4)
C5 C6 C7 C2 . -0.7(4)
C8 C6 C7 C2 . 179.2(3)
C3 C2 C7 O1 . -179.5(3)
C1 C2 C7 O1 . 2.0(5)
C3 C2 C7 C6 . 0.8(4)
C1 C2 C7 C6 . -177.6(3)
C9 N1 C8 C6 . 179.2(3)
Cu1 N1 C8 C6 . 4.7(5)
C5 C6 C8 N1 . 179.4(3)
C7 C6 C8 N1 . -0.4(5)
C8 N1 C9 C10 . -155.5(3)
Cu1 N1 C9 C10 . 19.8(3)
Cu1 O5 C10 O4 2_646 24.1(5)
Cu1 O5 C10 C9 2_646 -157.5(2)
Cu1 O4 C10 O5 . -178.0(2)
Cu1 O4 C10 C9 . 3.6(3)
N1 C9 C10 O5 . 166.0(3)
N1 C9 C10 O4 . -15.4(4)
C15 N2 C11 C12 . 0.5(5)
Cu1 N2 C11 C12 . -177.7(2)
N2 C11 C12 C13 . -0.7(5)
C11 C12 C13 C14 . 0.1(5)
C12 C13 C14 C15 . 0.6(5)
C11 N2 C15 C14 . 0.2(5)
Cu1 N2 C15 C14 . 178.5(3)
C13 C14 C15 N2 . -0.8(5)
